data_9011153
loop_
_publ_author_name
'Wu, K. K.'
'Brown, I. D.'

_publ_section_title
;
 A neutron diffraction study of Na2CO3*H2O
;
_journal_name_full 'Acta Crystallographica, Section B'
_journal_page_first 890
_journal_page_last 892
_journal_paper_doi 10.1107/S0567740875004001
_journal_volume 31
_journal_year 1975
_chemical_compound_source Synthetic
_chemical_formula_sum 'C H2 Na2 O4'
_chemical_name_mineral Thermonatrite
_space_group_IT_number 29
_symmetry_space_group_name_Hall 'P -2b 2a'
_symmetry_space_group_name_H-M 'P 21 a b'
_cell_angle_alpha 90
_cell_angle_beta 90
_cell_angle_gamma 90
_cell_length_a 6.472
_cell_length_b 10.724
_cell_length_c 5.259
_cell_formula_units_Z 4
_cell_volume 365.005
_database_code_amcsd 0009532
_exptl_crystal_density_diffrn 2.257
_cod_original_formula_sum 'Na2 C O4 H2'
_cod_database_code 9011153

loop_
_space_group_symop_operation_xyz
x,y,z
x,1/2+y,-z
1/2+x,1/2-y,z
1/2+x,-y,-z

loop_
_atom_site_aniso_label
_atom_site_aniso_U_11
_atom_site_aniso_U_22
_atom_site_aniso_U_33
_atom_site_aniso_U_12
_atom_site_aniso_U_13
_atom_site_aniso_U_23
Na1 0.01420 0.01900 0.01070 0.00040 0.00110 -0.00010
Na2 0.01560 0.01390 0.02180 0.00360 -0.00150 -0.00180
C 0.00520 0.00890 0.01250 -0.00110 -0.00060 -0.00080
O1 0.01500 0.00840 0.03160 0.00050 -0.00450 -0.00460
O2 0.01860 0.01790 0.01440 -0.00020 -0.00120 0.00270
O3 0.01640 0.02670 0.01220 -0.00450 0.00090 -0.00260
O4 0.01890 0.01920 0.02150 -0.00090 -0.00120 0.00460
H1 0.02530 0.03830 0.03960 0.00620 -0.00380 0.00300
H2 0.02680 0.02800 0.02620 0.00250 0.00380 -0.00200

loop_
_atom_site_label
_atom_site_fract_x
_atom_site_fract_y
_atom_site_fract_z
Na1 0.00000 0.19320 0.13920
Na2 0.06430 0.00120 -0.37820
C -0.21450 0.25460 0.60240
O1 -0.20100 0.13890 0.54660
O2 -0.20330 0.33660 0.42660
O3 -0.23980 0.28830 -0.16500
O4 0.03220 -0.02960 0.06920
H1 0.14640 -0.06620 0.16110
H2 -0.08050 -0.08990 0.10000

loop_
_cod_related_entry_id
_cod_related_entry_database
_cod_related_entry_code
1 AMCSD 0009532
